data_4107428
loop_
_publ_author_name
'M\'onica Alvarez-P\'erez'
'Stephen M. Goldup'
'David A. Leigh'
'Alexandra M. Z. Slawin'

_publ_section_title
;
 A Chemically-Driven Molecular Information Ratchet
;
_journal_name_full 'Journal of the American Chemical Society'
_journal_page_first 1836
_journal_page_last 1838
_journal_paper_doi 10.1021/ja7102394
_journal_volume 130
_journal_year 2008
_chemical_formula_moiety 'C69 H70 N8 O12'
_chemical_formula_sum 'C69 H70 N8 O12'
_chemical_formula_weight 1203.33
_chemical_name_systematic
; 
 ? 
;
_space_group_IT_number 14
_symmetry_cell_setting monoclinic
_symmetry_space_group_name_Hall '-P 2ybc'
_symmetry_space_group_name_H-M 'P 1 21/c 1'
_atom_sites_solution_hydrogens geom
_atom_sites_solution_primary direct
_atom_sites_solution_secondary difmap
_audit_creation_method SHELXL-97
_cell_angle_alpha 90.00
_cell_angle_beta 90.49(2)
_cell_angle_gamma 90.00
_cell_formula_units_Z 4
_cell_length_a 17.467(8)
_cell_length_b 19.302(9)
_cell_length_c 20.928(9)
_cell_measurement_reflns_used 5695
_cell_measurement_temperature 173(2)
_cell_measurement_theta_max 68.2478
_cell_measurement_theta_min 2.1261
_cell_volume 7056(6)
_computing_cell_refinement 'CrystalClear (Rigaku Corp., 2004)'
_computing_data_collection 'CrystalClear (Rigaku Corp., 2004)'
_computing_data_reduction 'CrystalClear (Rigaku Corp., 2004)'
_computing_molecular_graphics 'Bruker SHELXTL'
_computing_publication_material 'Bruker SHELXTL'
_computing_structure_refinement 'SHELXL-97 (Sheldrick, 1997)'
_computing_structure_solution 'SHELXS-97 (Sheldrick, 1990)'
_diffrn_ambient_temperature 173(2)
_diffrn_measured_fraction_theta_full 0.995
_diffrn_measured_fraction_theta_max 0.991
_diffrn_measurement_device_type CCD
_diffrn_measurement_method '\w scans'
_diffrn_radiation_monochromator confocal
_diffrn_radiation_source 'rotating anode'
_diffrn_radiation_type CuK\a
_diffrn_radiation_wavelength 1.54178
_diffrn_reflns_av_R_equivalents 0.1522
_diffrn_reflns_av_sigmaI/netI 0.0576
_diffrn_reflns_limit_h_max 20
_diffrn_reflns_limit_h_min -20
_diffrn_reflns_limit_k_max 22
_diffrn_reflns_limit_k_min -22
_diffrn_reflns_limit_l_max 25
_diffrn_reflns_limit_l_min -24
_diffrn_reflns_number 92996
_diffrn_reflns_theta_full 66.50
_diffrn_reflns_theta_max 67.34
_diffrn_reflns_theta_min 2.53
_exptl_absorpt_coefficient_mu 0.640
_exptl_absorpt_correction_T_max 0.0000
_exptl_absorpt_correction_T_min 0.0000
_exptl_absorpt_correction_type none
_exptl_crystal_colour Colorless
_exptl_crystal_density_diffrn 1.133
_exptl_crystal_description Platelet
_exptl_crystal_F_000 2544
_exptl_crystal_size_max 0.1000
_exptl_crystal_size_mid 0.1000
_exptl_crystal_size_min 0.02
_refine_diff_density_max 0.976
_refine_diff_density_min -0.453
_refine_diff_density_rms 0.135
_refine_ls_extinction_coef 0.0068(8)
_refine_ls_extinction_expression Fc^*^=kFc[1+0.001xFc^2^\l^3^/sin(2\q)]^-1/4^
_refine_ls_extinction_method SHELXL
_refine_ls_goodness_of_fit_ref 1.610
_refine_ls_hydrogen_treatment mixed
_refine_ls_matrix_type full
_refine_ls_number_parameters 780
_refine_ls_number_reflns 12543
_refine_ls_number_restraints 1
_refine_ls_restrained_S_all 1.609
_refine_ls_R_factor_all 0.1905
_refine_ls_R_factor_gt 0.1633
_refine_ls_shift/su_max 0.016
_refine_ls_shift/su_mean 0.003
_refine_ls_structure_factor_coef Fsqd
_refine_ls_weighting_details 'calc w=1/[\s^2^(Fo^2^)+(0.2000P)^2^+0.0000P] where P=(Fo^2^+2Fc^2^)/3'
_refine_ls_weighting_scheme calc
_refine_ls_wR_factor_gt 0.4264
_refine_ls_wR_factor_ref 0.4514
_reflns_number_gt 8698
_reflns_number_total 12543
_reflns_threshold_expression >2sigma(I)
_cod_data_source_file ja7102394-file001.cif
_cod_data_source_block dled158
_cod_database_code 4107428

loop_
_symmetry_equiv_pos_as_xyz
'x, y, z'
'-x, y+1/2, -z+1/2'
'-x, -y, -z'
'x, -y-1/2, z-1/2'

loop_
_atom_site_label
_atom_site_type_symbol
_atom_site_fract_x
_atom_site_fract_y
_atom_site_fract_z
_atom_site_U_iso_or_equiv
_atom_site_adp_type
_atom_site_occupancy
_atom_site_symmetry_multiplicity
_atom_site_calc_flag
_atom_site_refinement_flags
_atom_site_disorder_assembly
_atom_site_disorder_group
C1 C 0.5085(3) 0.6553(3) 0.3333(2) 0.0810(13) Uani 1 1 d . . .
H1A H 0.5211 0.6107 0.3541 0.097 Uiso 1 1 calc R . .
H1B H 0.4628 0.6747 0.3544 0.097 Uiso 1 1 calc R . .
N2 N 0.4908(2) 0.64304(17) 0.26455(17) 0.0718(10) Uani 1 1 d . . .
H2N H 0.4780 0.6832 0.2378 0.086 Uiso 1 1 calc R . .
C3 C 0.4915(3) 0.5804(2) 0.2369(2) 0.0727(12) Uani 1 1 d . . .
O3 O 0.5100(2) 0.52686(16) 0.26817(16) 0.0959(11) Uani 1 1 d . . .
C4 C 0.4692(3) 0.5758(2) 0.1680(2) 0.0707(11) Uani 1 1 d . . .
C5 C 0.4561(3) 0.6345(2) 0.1312(2) 0.0688(11) Uani 1 1 d . . .
H5A H 0.4639 0.6789 0.1497 0.083 Uiso 1 1 calc R . .
C6 C 0.4312(3) 0.6301(2) 0.0666(2) 0.0760(13) Uani 1 1 d . . .
C7 C 0.4251(4) 0.5652(3) 0.0403(2) 0.0917(16) Uani 1 1 d . . .
H7A H 0.4101 0.5606 -0.0032 0.110 Uiso 1 1 calc R . .
C8 C 0.4402(5) 0.5068(3) 0.0758(3) 0.112(2) Uani 1 1 d . . .
H8A H 0.4361 0.4625 0.0563 0.135 Uiso 1 1 calc R . .
C9 C 0.4612(4) 0.5115(2) 0.1391(2) 0.0898(15) Uani 1 1 d . . .
H9A H 0.4703 0.4706 0.1631 0.108 Uiso 1 1 calc R . .
C10 C 0.4166(3) 0.6938(2) 0.0278(2) 0.0799(13) Uani 1 1 d . . .
O10 O 0.4076(3) 0.68968(19) -0.03137(16) 0.1121(14) Uani 1 1 d . . .
N11 N 0.4122(3) 0.75444(19) 0.05763(18) 0.0848(12) Uani 1 1 d . . .
H11N H 0.4183 0.7545 0.1042 0.102 Uiso 1 1 calc R . .
C12 C 0.3987(4) 0.8215(3) 0.0262(3) 0.0903(15) Uani 1 1 d . . .
H12A H 0.3538 0.8444 0.0455 0.108 Uiso 1 1 calc R . .
H12B H 0.3875 0.8139 -0.0198 0.108 Uiso 1 1 calc R . .
C13 C 0.4693(3) 0.8683(2) 0.0334(2) 0.0788(13) Uani 1 1 d . . .
C14 C 0.4653(3) 0.9273(2) 0.0718(2) 0.0779(13) Uani 1 1 d . . .
H14A H 0.4189 0.9385 0.0929 0.093 Uiso 1 1 calc R . .
C15 C 0.5293(3) 0.9699(2) 0.0794(2) 0.0793(13) Uani 1 1 d . . .
H15A H 0.5261 1.0094 0.1063 0.095 Uiso 1 1 calc R . .
C16 C 0.5975(3) 0.9557(2) 0.0486(2) 0.0781(13) Uani 1 1 d . . .
C17 C 0.6015(3) 0.8957(3) 0.0107(2) 0.0855(14) Uani 1 1 d . . .
H17A H 0.6480 0.8840 -0.0101 0.103 Uiso 1 1 calc R . .
C18 C 0.5374(4) 0.8532(3) 0.0035(2) 0.0858(15) Uani 1 1 d . . .
H18A H 0.5408 0.8130 -0.0224 0.103 Uiso 1 1 calc R . .
C19 C 0.6660(4) 1.0037(3) 0.0560(3) 0.0963(16) Uani 1 1 d . . .
H19A H 0.7111 0.9825 0.0354 0.116 Uiso 1 1 calc R . .
H19B H 0.6550 1.0482 0.0342 0.116 Uiso 1 1 calc R . .
N20 N 0.6836(3) 1.0169(2) 0.1235(2) 0.0880(12) Uani 1 1 d . . .
H20N H 0.6921 0.9768 0.1513 0.106 Uiso 1 1 calc R . .
C21 C 0.6889(3) 1.0812(3) 0.1502(3) 0.0932(16) Uani 1 1 d . . .
O21 O 0.6769(3) 1.1347(2) 0.1171(2) 0.1263(16) Uani 1 1 d . . .
C22 C 0.7074(3) 1.0862(3) 0.2190(3) 0.0852(14) Uani 1 1 d . . .
C23 C 0.7204(3) 1.0278(3) 0.2580(2) 0.0902(15) Uani 1 1 d . . .
H23A H 0.7169 0.9828 0.2399 0.108 Uiso 1 1 calc R . .
C24 C 0.7384(3) 1.0349(3) 0.3225(2) 0.0839(13) Uani 1 1 d . . .
C25 C 0.7427(4) 1.1010(3) 0.3495(3) 0.0952(16) Uani 1 1 d . . .
H25A H 0.7540 1.1062 0.3937 0.114 Uiso 1 1 calc R . .
C26 C 0.7308(4) 1.1578(3) 0.3127(4) 0.1060(18) Uani 1 1 d . . .
H26A H 0.7345 1.2026 0.3313 0.127 Uiso 1 1 calc R . .
C27 C 0.7129(3) 1.1513(3) 0.2474(3) 0.0942(16) Uani 1 1 d . . .
H27A H 0.7046 1.1917 0.2223 0.113 Uiso 1 1 calc R . .
C28 C 0.7518(4) 0.9728(3) 0.3642(3) 0.0959(16) Uani 1 1 d . . .
O28 O 0.7623(4) 0.9785(2) 0.4234(2) 0.144(2) Uani 1 1 d . . .
N29 N 0.7557(3) 0.9106(2) 0.3351(2) 0.0916(13) Uani 1 1 d . . .
H29N H 0.7517 0.9090 0.2884 0.110 Uiso 1 1 calc R . .
C30 C 0.7658(4) 0.8447(3) 0.3703(3) 0.0997(17) Uani 1 1 d . . .
H30A H 0.7705 0.8546 0.4166 0.120 Uiso 1 1 calc R . .
H30B H 0.8139 0.8222 0.3565 0.120 Uiso 1 1 calc R . .
C31 C 0.6999(3) 0.7961(2) 0.3591(2) 0.0822(14) Uani 1 1 d . . .
C32 C 0.7105(4) 0.7290(3) 0.3378(3) 0.0925(15) Uani 1 1 d . . .
H32A H 0.7609 0.7131 0.3291 0.111 Uiso 1 1 calc R . .
C33 C 0.6490(4) 0.6844(3) 0.3288(3) 0.0942(16) Uani 1 1 d . . .
H33A H 0.6582 0.6388 0.3135 0.113 Uiso 1 1 calc R . .
C34 C 0.5746(3) 0.7046(2) 0.3414(2) 0.0749(13) Uani 1 1 d . . .
C35 C 0.5628(3) 0.7727(3) 0.3619(2) 0.0810(13) Uani 1 1 d . . .
H35A H 0.5124 0.7887 0.3702 0.097 Uiso 1 1 calc R . .
C36 C 0.6242(4) 0.8167(3) 0.3699(2) 0.0864(14) Uani 1 1 d . . .
H36A H 0.6149 0.8629 0.3835 0.104 Uiso 1 1 calc R . .
N37 N 0.7326(2) 0.7671(2) 0.15368(19) 0.0788(11) Uani 1 1 d . . .
C38 C 0.6879(3) 0.8191(2) 0.1767(2) 0.0746(13) Uani 1 1 d . . .
O38 O 0.7170(2) 0.87692(17) 0.19167(16) 0.0839(9) Uani 1 1 d . . .
C39 C 0.6056(3) 0.8055(2) 0.1850(2) 0.0736(12) Uani 1 1 d . . .
H39A H 0.5867 0.7601 0.1771 0.088 Uiso 1 1 calc R . .
C40 C 0.5573(3) 0.8540(2) 0.2030(2) 0.0696(11) Uani 1 1 d . . .
H40A H 0.5751 0.9001 0.2088 0.084 Uiso 1 1 calc R . .
C41 C 0.4748(3) 0.8375(2) 0.21429(19) 0.0690(12) Uani 1 1 d . . .
O41 O 0.44681(19) 0.77917(14) 0.20332(14) 0.0752(9) Uani 1 1 d . . .
N42 N 0.4347(2) 0.89045(18) 0.23797(17) 0.0724(10) Uani 1 1 d . . .
H42N H 0.4599 0.9352 0.2447 0.087 Uiso 1 1 calc R . .
C43 C 0.3539(3) 0.8828(2) 0.2540(2) 0.0748(12) Uani 1 1 d . . .
H43A H 0.3289 0.8521 0.2222 0.090 Uiso 1 1 calc R . .
H43B H 0.3287 0.9287 0.2515 0.090 Uiso 1 1 calc R . .
C44 C 0.3424(4) 0.8526(3) 0.3210(2) 0.0866(15) Uani 1 1 d . . .
H44A H 0.3673 0.8060 0.3220 0.104 Uiso 1 1 calc R . .
O44 O 0.3825(3) 0.89618(19) 0.36633(18) 0.1047(12) Uani 1 1 d D . .
H44O H 0.402(4) 0.875(4) 0.406(2) 0.157 Uiso 1 1 d D . .
C45 C 0.2595(4) 0.8426(3) 0.3367(3) 0.1030(18) Uani 1 1 d . . .
H45A H 0.2358 0.8122 0.3040 0.124 Uiso 1 1 calc R . .
H45B H 0.2559 0.8187 0.3785 0.124 Uiso 1 1 calc R . .
N46 N 0.2154(3) 0.9084(3) 0.3398(3) 0.1017(14) Uani 1 1 d . . .
H46N H 0.2167 0.9356 0.3793 0.122 Uiso 1 1 calc R . .
C47 C 0.1742(4) 0.9313(4) 0.2902(4) 0.1060(19) Uani 1 1 d . . .
O47 O 0.1708(3) 0.9016(3) 0.2381(2) 0.1193(14) Uani 1 1 d . . .
C48 C 0.1322(4) 0.9975(4) 0.3026(4) 0.120(2) Uani 1 1 d . . .
H48A H 0.1396 1.0200 0.3426 0.144 Uiso 1 1 calc R . .
C49 C 0.0842(4) 1.0266(4) 0.2591(4) 0.127(2) Uani 1 1 d . . .
H49A H 0.0775 1.0056 0.2184 0.153 Uiso 1 1 calc R . .
C50 C 0.0431(5) 1.0892(5) 0.2743(5) 0.146(3) Uani 1 1 d . . .
O50 O 0.0634(4) 1.1303(4) 0.3175(4) 0.211(4) Uani 1 1 d . . .
N51 N -0.0171(3) 1.1092(4) 0.2349(3) 0.140(2) Uani 1 1 d . . .
C52 C -0.0648(6) 1.1686(7) 0.2514(5) 0.171(4) Uani 1 1 d . . .
H52A H -0.0602 1.1774 0.2979 0.205 Uiso 1 1 calc R . .
H52B H -0.1190 1.1573 0.2419 0.205 Uiso 1 1 calc R . .
C53 C -0.0427(5) 1.2357(7) 0.2146(5) 0.155(4) Uani 1 1 d . . .
C54 C 0.0171(7) 1.2801(8) 0.2381(6) 0.170(4) Uani 1 1 d . . .
H54A H 0.0448 1.2670 0.2755 0.204 Uiso 1 1 calc R . .
C55 C 0.0346(8) 1.3381(9) 0.2095(9) 0.195(5) Uani 1 1 d . . .
H55A H 0.0707 1.3684 0.2290 0.234 Uiso 1 1 calc R . .
C56 C 0.0016(10) 1.3568(8) 0.1512(9) 0.191(5) Uani 1 1 d . . .
H56A H 0.0162 1.3966 0.1275 0.229 Uiso 1 1 calc R . .
C57 C -0.0570(12) 1.3090(12) 0.1305(7) 0.202(7) Uani 1 1 d . . .
H57A H -0.0836 1.3192 0.0918 0.243 Uiso 1 1 calc R . .
C58 C -0.0763(6) 1.2524(8) 0.1613(6) 0.169(5) Uani 1 1 d . . .
H58A H -0.1154 1.2234 0.1443 0.202 Uiso 1 1 calc R . .
C59 C -0.0413(4) 1.0693(4) 0.1822(4) 0.116(2) Uani 1 1 d . . .
C60 C -0.0159(9) 1.0870(6) 0.1225(6) 0.220(7) Uani 1 1 d . . .
H60A H 0.0166 1.1261 0.1173 0.264 Uiso 1 1 calc R . .
C61 C -0.0372(13) 1.0485(7) 0.0703(5) 0.242(8) Uani 1 1 d . . .
H61A H -0.0118 1.0531 0.0306 0.290 Uiso 1 1 calc R . .
C62 C -0.0996(9) 1.0011(7) 0.0781(8) 0.199(5) Uani 1 1 d . . .
H62A H -0.1257 0.9817 0.0423 0.238 Uiso 1 1 calc R . .
C63 C -0.1196(6) 0.9851(6) 0.1387(8) 0.172(4) Uani 1 1 d . . .
H63A H -0.1537 0.9475 0.1456 0.206 Uiso 1 1 calc R . .
C64 C -0.0934(5) 1.0199(5) 0.1885(5) 0.143(3) Uani 1 1 d . . .
H64A H -0.1123 1.0093 0.2298 0.172 Uiso 1 1 calc R . .
C65 C 0.8154(3) 0.7747(3) 0.1489(3) 0.0894(15) Uani 1 1 d . . .
H65A H 0.8403 0.7348 0.1703 0.107 Uiso 1 1 calc R . .
H65B H 0.8312 0.8172 0.1720 0.107 Uiso 1 1 calc R . .
C66 C 0.8433(3) 0.7790(3) 0.0812(3) 0.0872(14) Uani 1 1 d . . .
C67 C 0.8163(4) 0.8285(4) 0.0386(3) 0.114(2) Uani 1 1 d . . .
H67A H 0.7796 0.8618 0.0516 0.137 Uiso 1 1 calc R . .
C68 C 0.8449(6) 0.8284(4) -0.0257(4) 0.133(3) Uani 1 1 d . . .
H68A H 0.8295 0.8641 -0.0543 0.159 Uiso 1 1 calc R . .
C69 C 0.8916(5) 0.7801(5) -0.0455(4) 0.121(2) Uani 1 1 d . . .
H69A H 0.9091 0.7806 -0.0884 0.145 Uiso 1 1 calc R . .
C70 C 0.9154(5) 0.7290(6) -0.0047(5) 0.150(3) Uani 1 1 d . . .
H70A H 0.9498 0.6945 -0.0193 0.180 Uiso 1 1 calc R . .
C71 C 0.8900(4) 0.7271(4) 0.0572(3) 0.120(2) Uani 1 1 d . . .
H71A H 0.9047 0.6896 0.0841 0.144 Uiso 1 1 calc R . .
C72 C 0.7020(3) 0.7018(2) 0.1303(2) 0.0755(12) Uani 1 1 d . . .
C73 C 0.6630(4) 0.7003(3) 0.0721(3) 0.0966(16) Uani 1 1 d . . .
H73A H 0.6554 0.7416 0.0481 0.116 Uiso 1 1 calc R . .
C74 C 0.6355(5) 0.6374(4) 0.0499(3) 0.120(2) Uani 1 1 d . . .
H74A H 0.6084 0.6359 0.0104 0.144 Uiso 1 1 calc R . .
C75 C 0.6463(5) 0.5781(3) 0.0829(4) 0.114(2) Uani 1 1 d . . .
H75A H 0.6279 0.5353 0.0665 0.137 Uiso 1 1 calc R . .
C76 C 0.6838(4) 0.5804(3) 0.1397(4) 0.118(2) Uani 1 1 d . . .
H76A H 0.6909 0.5388 0.1632 0.141 Uiso 1 1 calc R . .
C77 C 0.7126(4) 0.6430(3) 0.1649(3) 0.0982(17) Uani 1 1 d . . .
H77A H 0.7386 0.6441 0.2050 0.118 Uiso 1 1 calc R . .
O81 O 0.1922 0.9562 0.4647 0.186 Uani 1 1 d . . .
H81A H 0.2388 0.9552 0.4912 0.223 Uiso 1 1 d . . .
H81B H 0.1495 0.9391 0.4902 0.223 Uiso 1 1 d . . .
O82 O 0.7436 0.9933 -0.1226 0.280 Uani 1 1 d . . .
H82A H 0.7817 0.9960 -0.0881 0.336 Uiso 1 1 d . . .
H82B H 0.7668 0.9697 -0.1591 0.336 Uiso 1 1 d . . .
O83 O 0.1115 0.8234 0.1432 0.269 Uani 0.50 1 d P A 1
H83A H 0.1397 0.8019 0.1080 0.323 Uiso 0.50 1 d P B 1
H83B H 0.1446 0.8579 0.1638 0.323 Uiso 0.50 1 d P C 1
O84 O 0.0450 0.8653 0.1156 0.307 Uani 0.50 1 d P D 2
H84A H 0.0985 0.8797 0.1113 0.368 Uiso 0.50 1 d P E 2
H84B H 0.0207 0.8956 0.1471 0.368 Uiso 0.50 1 d P F 2

loop_
_atom_site_aniso_label
_atom_site_aniso_U_11
_atom_site_aniso_U_22
_atom_site_aniso_U_33
_atom_site_aniso_U_23
_atom_site_aniso_U_13
_atom_site_aniso_U_12
C1 0.114(4) 0.070(3) 0.058(2) 0.003(2) -0.007(2) -0.019(3)
N2 0.104(3) 0.0509(19) 0.0607(19) 0.0006(15) -0.0119(17) -0.0023(17)
C3 0.106(3) 0.051(2) 0.062(2) 0.0033(18) 0.001(2) 0.002(2)
O3 0.157(3) 0.0544(18) 0.076(2) 0.0088(15) -0.003(2) 0.0160(19)
C4 0.099(3) 0.048(2) 0.066(2) -0.0043(17) -0.005(2) -0.002(2)
C5 0.095(3) 0.048(2) 0.063(2) -0.0069(17) -0.003(2) -0.006(2)
C6 0.115(4) 0.055(2) 0.058(2) -0.0041(18) -0.002(2) -0.011(2)
C7 0.145(5) 0.065(3) 0.065(3) -0.009(2) 0.000(3) -0.012(3)
C8 0.209(7) 0.054(3) 0.074(3) -0.009(2) -0.014(4) -0.016(3)
C9 0.147(5) 0.046(2) 0.076(3) -0.003(2) 0.001(3) -0.004(3)
C10 0.114(4) 0.068(3) 0.057(2) -0.005(2) -0.009(2) -0.013(3)
O10 0.195(4) 0.082(2) 0.0587(19) -0.0006(16) -0.018(2) -0.013(2)
N11 0.130(3) 0.057(2) 0.067(2) 0.0083(17) -0.025(2) -0.007(2)
C12 0.121(4) 0.066(3) 0.083(3) 0.020(2) -0.026(3) -0.008(3)
C13 0.109(4) 0.059(3) 0.068(3) 0.007(2) -0.019(3) 0.003(2)
C14 0.106(4) 0.061(3) 0.067(3) 0.003(2) -0.010(2) 0.006(2)
C15 0.106(4) 0.062(3) 0.070(3) -0.004(2) -0.012(3) 0.004(3)
C16 0.106(4) 0.067(3) 0.061(2) 0.014(2) -0.018(2) -0.003(3)
C17 0.107(4) 0.090(3) 0.059(2) -0.001(2) 0.004(2) 0.016(3)
C18 0.122(5) 0.072(3) 0.063(3) -0.005(2) -0.007(3) 0.005(3)
C19 0.105(4) 0.102(4) 0.081(3) 0.017(3) -0.011(3) -0.015(3)
N20 0.113(3) 0.069(2) 0.082(3) 0.0139(19) -0.027(2) -0.010(2)
C21 0.111(4) 0.065(3) 0.104(4) 0.026(3) -0.021(3) -0.007(3)
O21 0.178(4) 0.071(2) 0.130(3) 0.036(2) -0.026(3) -0.001(2)
C22 0.093(3) 0.060(3) 0.103(4) 0.008(2) -0.019(3) -0.011(2)
C23 0.121(4) 0.062(3) 0.088(3) 0.002(2) -0.031(3) -0.012(3)
C24 0.086(3) 0.080(3) 0.085(3) 0.002(3) -0.016(2) -0.003(3)
C25 0.110(4) 0.073(3) 0.102(4) -0.010(3) -0.011(3) -0.008(3)
C26 0.120(5) 0.074(4) 0.124(5) -0.016(3) 0.000(4) -0.006(3)
C27 0.098(4) 0.061(3) 0.124(5) 0.005(3) -0.007(3) -0.007(3)
C28 0.110(4) 0.092(4) 0.085(3) 0.002(3) -0.018(3) -0.014(3)
O28 0.235(6) 0.112(3) 0.085(3) -0.010(2) -0.048(3) -0.003(3)
N29 0.131(4) 0.064(2) 0.080(3) 0.0116(19) -0.025(2) -0.017(2)
C30 0.123(5) 0.077(3) 0.099(4) 0.018(3) -0.033(3) -0.009(3)
C31 0.112(4) 0.064(3) 0.070(3) 0.009(2) -0.021(3) -0.005(3)
C32 0.099(4) 0.074(3) 0.104(4) -0.003(3) -0.013(3) 0.003(3)
C33 0.110(5) 0.068(3) 0.104(4) -0.003(3) -0.009(3) 0.000(3)
C34 0.107(4) 0.061(3) 0.056(2) 0.0083(18) -0.008(2) -0.004(2)
C35 0.109(4) 0.067(3) 0.068(3) -0.001(2) 0.000(2) 0.006(3)
C36 0.116(4) 0.059(3) 0.084(3) -0.005(2) -0.007(3) -0.008(3)
N37 0.086(3) 0.067(2) 0.083(2) -0.0101(19) -0.0047(19) 0.0019(19)
C38 0.103(4) 0.055(3) 0.066(3) -0.0067(19) -0.009(2) 0.000(2)
O38 0.103(2) 0.0660(19) 0.082(2) -0.0034(15) -0.0079(17) -0.0052(17)
C39 0.097(4) 0.054(2) 0.070(3) 0.0009(19) -0.002(2) -0.005(2)
C40 0.089(3) 0.055(2) 0.065(2) -0.0016(18) -0.003(2) -0.001(2)
C41 0.103(4) 0.050(2) 0.054(2) 0.0039(17) 0.000(2) 0.010(2)
O41 0.103(2) 0.0441(15) 0.0785(18) -0.0085(13) -0.0061(15) -0.0037(14)
N42 0.096(3) 0.055(2) 0.067(2) -0.0014(15) 0.0002(18) 0.0004(18)
C43 0.100(4) 0.061(3) 0.063(2) -0.0010(19) -0.003(2) 0.006(2)
C44 0.118(4) 0.075(3) 0.067(3) -0.008(2) -0.009(3) -0.014(3)
O44 0.143(3) 0.084(2) 0.087(2) -0.0021(19) -0.017(2) -0.001(2)
C45 0.126(5) 0.086(4) 0.097(4) -0.004(3) 0.019(3) -0.023(3)
N46 0.102(3) 0.108(4) 0.095(3) -0.016(3) 0.005(3) -0.013(3)
C47 0.101(4) 0.105(5) 0.113(5) -0.035(4) 0.012(4) -0.017(3)
O47 0.106(3) 0.132(4) 0.119(3) -0.032(3) -0.003(2) 0.006(3)
C48 0.098(5) 0.126(6) 0.136(5) -0.020(5) 0.002(4) -0.017(4)
C49 0.095(4) 0.140(6) 0.147(6) -0.053(5) -0.015(4) 0.013(4)
C50 0.117(5) 0.168(7) 0.155(7) -0.076(6) -0.033(5) 0.013(5)
O50 0.177(6) 0.230(7) 0.226(7) -0.127(6) -0.088(5) 0.074(5)
N51 0.093(4) 0.174(6) 0.153(5) -0.061(5) -0.020(4) 0.029(4)
C52 0.126(7) 0.238(12) 0.148(8) -0.073(9) -0.021(6) 0.057(8)
C53 0.110(6) 0.220(11) 0.136(7) -0.071(7) -0.040(5) 0.066(7)
C54 0.158(9) 0.175(9) 0.175(9) -0.042(8) -0.063(7) 0.058(8)
C55 0.196(12) 0.183(13) 0.205(14) -0.041(11) -0.037(10) 0.070(10)
C56 0.184(12) 0.181(12) 0.208(15) -0.038(11) 0.036(11) 0.059(10)
C57 0.221(16) 0.244(18) 0.142(10) -0.040(11) 0.002(10) 0.128(15)
C58 0.145(8) 0.213(12) 0.147(9) -0.069(8) -0.046(7) 0.058(9)
C59 0.089(4) 0.140(6) 0.118(5) -0.024(4) 0.002(4) -0.008(4)
C60 0.342(18) 0.167(9) 0.152(8) -0.056(7) 0.082(10) -0.128(11)
C61 0.44(3) 0.167(10) 0.120(8) -0.011(7) 0.032(11) -0.030(14)
C62 0.254(14) 0.158(10) 0.182(12) 0.000(8) -0.092(11) -0.042(9)
C63 0.148(8) 0.176(10) 0.192(11) 0.020(9) 0.007(7) -0.045(7)
C64 0.119(6) 0.157(7) 0.155(7) -0.039(6) 0.020(5) -0.045(5)
C65 0.083(4) 0.088(3) 0.097(4) -0.009(3) -0.017(3) 0.006(3)
C66 0.087(3) 0.086(3) 0.089(3) -0.005(3) -0.004(3) 0.001(3)
C67 0.134(5) 0.102(4) 0.107(5) -0.009(4) -0.001(4) 0.018(4)
C68 0.175(8) 0.113(5) 0.110(5) 0.014(4) -0.025(5) -0.003(5)
C69 0.133(6) 0.130(6) 0.100(5) 0.001(5) 0.020(4) 0.000(5)
C70 0.142(7) 0.172(8) 0.136(7) -0.038(6) 0.000(5) 0.027(6)
C71 0.136(6) 0.130(5) 0.096(4) -0.004(4) 0.011(4) 0.042(4)
C72 0.087(3) 0.061(3) 0.079(3) -0.013(2) -0.003(2) 0.004(2)
C73 0.132(5) 0.078(3) 0.079(3) -0.007(3) -0.015(3) -0.012(3)
C74 0.158(6) 0.115(5) 0.088(4) -0.025(4) -0.005(4) -0.012(4)
C75 0.157(6) 0.071(4) 0.115(5) -0.026(3) -0.001(4) 0.001(4)
C76 0.118(5) 0.081(4) 0.153(7) 0.009(4) 0.011(5) -0.001(3)
C77 0.126(5) 0.071(3) 0.097(4) 0.005(3) -0.020(3) -0.002(3)
O81 0.196 0.234 0.128 -0.042 0.014 -0.062
O82 0.289 0.316 0.236 0.048 0.004 -0.043
O83 0.290 0.292 0.224 -0.078 -0.042 0.007
O84 0.326 0.337 0.257 -0.035 -0.067 0.043

loop_
_atom_type_symbol
_atom_type_description
_atom_type_scat_dispersion_real
_atom_type_scat_dispersion_imag
_atom_type_scat_source
C C 0.0181 0.0091 'International Tables Vol C Tables 4.2.6.8 and 6.1.1.4'
H H 0.0000 0.0000 'International Tables Vol C Tables 4.2.6.8 and 6.1.1.4'
N N 0.0311 0.0180 'International Tables Vol C Tables 4.2.6.8 and 6.1.1.4'
O O 0.0492 0.0322 'International Tables Vol C Tables 4.2.6.8 and 6.1.1.4'

loop_
_geom_angle_atom_site_label_1
_geom_angle_atom_site_label_2
_geom_angle_atom_site_label_3
_geom_angle
N2 C1 C34 111.3(4)
N2 C1 H1A 109.4
C34 C1 H1A 109.4
N2 C1 H1B 109.4
C34 C1 H1B 109.4
H1A C1 H1B 108.0
C3 N2 C1 123.9(4)
C3 N2 H2N 118.0
C1 N2 H2N 118.0
O3 C3 N2 121.2(4)
O3 C3 C4 121.0(4)
N2 C3 C4 117.8(4)
C9 C4 C5 118.2(4)
C9 C4 C3 119.9(4)
C5 C4 C3 121.8(4)
C4 C5 C6 121.8(4)
C4 C5 H5A 119.1
C6 C5 H5A 119.1
C7 C6 C5 117.4(4)
C7 C6 C10 121.4(4)
C5 C6 C10 121.1(4)
C6 C7 C8 121.2(5)
C6 C7 H7A 119.4
C8 C7 H7A 119.4
C9 C8 C7 121.0(4)
C9 C8 H8A 119.5
C7 C8 H8A 119.5
C8 C9 C4 120.3(4)
C8 C9 H9A 119.9
C4 C9 H9A 119.9
O10 C10 N11 121.0(4)
O10 C10 C6 120.3(4)
N11 C10 C6 118.7(4)
C10 N11 C12 125.1(4)
C10 N11 H11N 117.5
C12 N11 H11N 117.5
N11 C12 C13 110.4(4)
N11 C12 H12A 109.6
C13 C12 H12A 109.6
N11 C12 H12B 109.6
C13 C12 H12B 109.6
H12A C12 H12B 108.1
C18 C13 C14 118.6(5)
C18 C13 C12 121.8(5)
C14 C13 C12 119.6(5)
C15 C14 C13 120.2(5)
C15 C14 H14A 119.9
C13 C14 H14A 119.9
C16 C15 C14 121.4(5)
C16 C15 H15A 119.3
C14 C15 H15A 119.3
C15 C16 C17 118.1(5)
C15 C16 C19 120.7(5)
C17 C16 C19 121.1(5)
C18 C17 C16 120.1(5)
C18 C17 H17A 120.0
C16 C17 H17A 120.0
C13 C18 C17 121.5(5)
C13 C18 H18A 119.2
C17 C18 H18A 119.2
N20 C19 C16 111.3(4)
N20 C19 H19A 109.4
C16 C19 H19A 109.4
N20 C19 H19B 109.4
C16 C19 H19B 109.4
H19A C19 H19B 108.0
C21 N20 C19 124.5(4)
C21 N20 H20N 117.7
C19 N20 H20N 117.7
O21 C21 N20 120.6(5)
O21 C21 C22 121.2(5)
N20 C21 C22 118.3(4)
C27 C22 C23 117.7(5)
C27 C22 C21 119.3(5)
C23 C22 C21 123.0(5)
C24 C23 C22 121.1(5)
C24 C23 H23A 119.4
C22 C23 H23A 119.4
C23 C24 C25 119.6(5)
C23 C24 C28 121.2(5)
C25 C24 C28 119.2(5)
C26 C25 C24 120.1(6)
C26 C25 H25A 120.0
C24 C25 H25A 120.0
C25 C26 C27 120.9(5)
C25 C26 H26A 119.6
C27 C26 H26A 119.6
C22 C27 C26 120.6(5)
C22 C27 H27A 119.7
C26 C27 H27A 119.7
O28 C28 N29 121.0(5)
O28 C28 C24 121.6(5)
N29 C28 C24 117.3(5)
C28 N29 C30 123.2(5)
C28 N29 H29N 118.4
C30 N29 H29N 118.4
N29 C30 C31 111.7(4)
N29 C30 H30A 109.3
C31 C30 H30A 109.3
N29 C30 H30B 109.3
C31 C30 H30B 109.3
H30A C30 H30B 107.9
C32 C31 C36 116.5(5)
C32 C31 C30 122.1(6)
C36 C31 C30 121.4(5)
C31 C32 C33 121.3(6)
C31 C32 H32A 119.4
C33 C32 H32A 119.4
C34 C33 C32 121.7(5)
C34 C33 H33A 119.2
C32 C33 H33A 119.2
C33 C34 C35 117.7(5)
C33 C34 C1 121.4(5)
C35 C34 C1 120.9(5)
C36 C35 C34 120.0(5)
C36 C35 H35A 120.0
C34 C35 H35A 120.0
C35 C36 C31 122.8(5)
C35 C36 H36A 118.6
C31 C36 H36A 118.6
C38 N37 C72 123.2(4)
C38 N37 C65 121.5(4)
C72 N37 C65 115.3(4)
O38 C38 N37 120.5(5)
O38 C38 C39 121.2(4)
N37 C38 C39 118.2(4)
C40 C39 C38 122.3(4)
C40 C39 H39A 118.8
C38 C39 H39A 118.8
C39 C40 C41 120.9(4)
C39 C40 H40A 119.6
C41 C40 H40A 119.6
O41 C41 N42 123.5(5)
O41 C41 C40 122.6(4)
N42 C41 C40 113.8(4)
C41 N42 C43 121.2(4)
C41 N42 H42N 119.4
C43 N42 H42N 119.4
N42 C43 C44 112.5(4)
N42 C43 H43A 109.1
C44 C43 H43A 109.1
N42 C43 H43B 109.1
C44 C43 H43B 109.1
H43A C43 H43B 107.8
O44 C44 C45 113.2(4)
O44 C44 C43 108.2(4)
C45 C44 C43 112.6(5)
O44 C44 H44A 107.5
C45 C44 H44A 107.5
C43 C44 H44A 107.5
C44 O44 H44O 119(5)
N46 C45 C44 113.7(5)
N46 C45 H45A 108.8
C44 C45 H45A 108.8
N46 C45 H45B 108.8
C44 C45 H45B 108.8
H45A C45 H45B 107.7
C47 N46 C45 121.8(5)
C47 N46 H46N 119.1
C45 N46 H46N 119.1
O47 C47 N46 123.8(7)
O47 C47 C48 122.0(8)
N46 C47 C48 114.2(6)
C49 C48 C47 122.6(7)
C49 C48 H48A 118.7
C47 C48 H48A 118.7
C48 C49 C50 120.4(7)
C48 C49 H49A 119.8
C50 C49 H49A 119.8
O50 C50 N51 117.5(8)
O50 C50 C49 123.4(8)
N51 C50 C49 118.7(7)
C50 N51 C59 122.3(6)
C50 N51 C52 120.7(7)
C59 N51 C52 116.5(6)
N51 C52 C53 113.0(9)
N51 C52 H52A 109.0
C53 C52 H52A 109.0
N51 C52 H52B 109.0
C53 C52 H52B 109.0
H52A C52 H52B 107.8
C58 C53 C54 117.9(15)
C58 C53 C52 121.4(12)
C54 C53 C52 120.7(10)
C55 C54 C53 121.8(12)
C55 C54 H54A 119.1
C53 C54 H54A 119.1
C54 C55 C56 121.8(16)
C54 C55 H55A 119.1
C56 C55 H55A 119.1
C55 C56 C57 112.7(16)
C55 C56 H56A 123.7
C57 C56 H56A 123.7
C58 C57 C56 124.7(16)
C58 C57 H57A 117.7
C56 C57 H57A 117.7
C53 C58 C57 120.9(15)
C53 C58 H58A 119.6
C57 C58 H58A 119.6
C64 C59 C60 119.7(8)
C64 C59 N51 121.2(8)
C60 C59 N51 118.7(8)
C61 C60 C59 120.2(10)
C61 C60 H60A 119.9
C59 C60 H60A 119.9
C60 C61 C62 117.3(12)
C60 C61 H61A 121.4
C62 C61 H61A 121.3
C63 C62 C61 117.0(10)
C63 C62 H62A 121.5
C61 C62 H62A 121.5
C64 C63 C62 122.2(10)
C64 C63 H63A 118.9
C62 C63 H63A 118.9
C63 C64 C59 121.6(9)
C63 C64 H64A 119.2
C59 C64 H64A 119.2
N37 C65 C66 113.5(4)
N37 C65 H65A 108.9
C66 C65 H65A 108.9
N37 C65 H65B 108.9
C66 C65 H65B 108.9
H65A C65 H65B 107.7
C67 C66 C71 117.6(6)
C67 C66 C65 122.2(5)
C71 C66 C65 119.8(5)
C66 C67 C68 118.8(7)
C66 C67 H67A 120.6
C68 C67 H67A 120.6
C69 C68 C67 121.3(7)
C69 C68 H68A 119.3
C67 C68 H68A 119.3
C68 C69 C70 120.1(7)
C68 C69 H69A 119.9
C70 C69 H69A 119.9
C69 C70 C71 120.7(8)
C69 C70 H70A 119.6
C71 C70 H70A 119.6
C70 C71 C66 121.1(7)
C70 C71 H71A 119.5
C66 C71 H71A 119.4
C77 C72 C73 120.8(5)
C77 C72 N37 119.8(4)
C73 C72 N37 119.3(4)
C74 C73 C72 118.6(6)
C74 C73 H73A 120.7
C72 C73 H73A 120.7
C75 C74 C73 121.6(6)
C75 C74 H74A 119.2
C73 C74 H74A 119.2
C74 C75 C76 119.2(6)
C74 C75 H75A 120.4
C76 C75 H75A 120.4
C75 C76 C77 121.7(6)
C75 C76 H76A 119.2
C77 C76 H76A 119.2
C72 C77 C76 118.1(6)
C72 C77 H77A 121.0
C76 C77 H77A 121.0
H81A O81 H81B 108.4
H82A O82 H82B 108.5
H83A O83 H83B 108.7
H83A O83 H84A 93.2
H83B O83 H84A 75.9
H84A O84 H84B 108.1

loop_
_geom_bond_atom_site_label_1
_geom_bond_atom_site_label_2
_geom_bond_distance
C1 N2 1.487(6)
C1 C34 1.505(7)
C1 H1A 0.9900
C1 H1B 0.9900
N2 C3 1.341(5)
N2 H2N 0.9800
C3 O3 1.263(5)
C3 C4 1.495(6)
C4 C9 1.386(6)
C4 C5 1.389(6)
C5 C6 1.418(6)
C5 H5A 0.9500
C6 C7 1.371(6)
C6 C10 1.495(6)
C7 C8 1.374(7)
C7 H7A 0.9500
C8 C9 1.374(7)
C8 H8A 0.9500
C9 H9A 0.9500
C10 O10 1.250(5)
C10 N11 1.328(6)
N11 C12 1.470(6)
N11 H11N 0.9800
C12 C13 1.534(8)
C12 H12A 0.9900
C12 H12B 0.9900
C13 C18 1.380(8)
C13 C14 1.397(7)
C14 C15 1.395(7)
C14 H14A 0.9500
C15 C16 1.387(7)
C15 H15A 0.9500
C16 C17 1.407(7)
C16 C19 1.519(8)
C17 C18 1.395(8)
C17 H17A 0.9500
C18 H18A 0.9500
C19 N20 1.465(7)
C19 H19A 0.9900
C19 H19B 0.9900
N20 C21 1.364(7)
N20 H20N 0.9800
C21 O21 1.260(6)
C21 C22 1.477(8)
C22 C27 1.392(7)
C22 C23 1.409(7)
C23 C24 1.390(7)
C23 H23A 0.9500
C24 C25 1.397(7)
C24 C28 1.500(8)
C25 C26 1.354(8)
C25 H25A 0.9500
C26 C27 1.405(9)
C26 H26A 0.9500
C27 H27A 0.9500
C28 O28 1.256(7)
C28 N29 1.348(7)
N29 C30 1.480(6)
N29 H29N 0.9800
C30 C31 1.502(8)
C30 H30A 0.9900
C30 H30B 0.9900
C31 C32 1.383(7)
C31 C36 1.400(8)
C32 C33 1.389(8)
C32 H32A 0.9500
C33 C34 1.384(8)
C33 H33A 0.9500
C34 C35 1.399(7)
C35 C36 1.377(8)
C35 H35A 0.9500
C36 H36A 0.9500
N37 C38 1.362(6)
N37 C72 1.452(6)
N37 C65 1.457(7)
C38 O38 1.264(5)
C38 C39 1.474(7)
C39 C40 1.317(6)
C39 H39A 0.9500
C40 C41 1.497(7)
C40 H40A 0.9500
C41 O41 1.247(5)
C41 N42 1.337(5)
N42 C43 1.461(6)
N42 H42N 0.9800
C43 C44 1.533(7)
C43 H43A 0.9900
C43 H43B 0.9900
C44 O44 1.445(6)
C44 C45 1.500(9)
C44 H44A 1.0000
O44 H44O 0.980(3)
C45 N46 1.486(8)
C45 H45A 0.9900
C45 H45B 0.9900
N46 C47 1.333(9)
N46 H46N 0.9800
C47 O47 1.233(7)
C47 C48 1.497(10)
C48 C49 1.354(11)
C48 H48A 0.9500
C49 C50 1.442(11)
C49 H49A 0.9500
C50 O50 1.252(8)
C50 N51 1.385(10)
N51 C59 1.407(9)
N51 C52 1.461(11)
C52 C53 1.556(16)
C52 H52A 0.9900
C52 H52B 0.9900
C53 C58 1.299(15)
C53 C54 1.436(16)
C54 C55 1.308(17)
C54 H54A 0.9500
C55 C56 1.39(2)
C55 H55A 0.9500
C56 C57 1.44(2)
C56 H56A 0.9500
C57 C58 1.31(2)
C57 H57A 0.9500
C58 H58A 0.9500
C59 C64 1.326(10)
C59 C60 1.374(12)
C60 C61 1.369(16)
C60 H60A 0.9500
C61 C62 1.43(2)
C61 H61A 0.9500
C62 C63 1.354(16)
C62 H62A 0.9500
C63 C64 1.318(14)
C63 H63A 0.9500
C64 H64A 0.9500
C65 C66 1.505(8)
C65 H65A 0.9900
C65 H65B 0.9900
C66 C67 1.385(8)
C66 C71 1.389(8)
C67 C68 1.440(11)
C67 H67A 0.9500
C68 C69 1.308(11)
C68 H68A 0.9500
C69 C70 1.367(12)
C69 H69A 0.9500
C70 C71 1.373(11)
C70 H70A 0.9500
C71 H71A 0.9500
C72 C77 1.358(7)
C72 C73 1.391(7)
C73 C74 1.386(8)
C73 H73A 0.9500
C74 C75 1.349(10)
C74 H74A 0.9500
C75 C76 1.353(10)
C75 H75A 0.9500
C76 C77 1.410(9)
C76 H76A 0.9500
C77 H77A 0.9500
O81 H81A 0.9800
O81 H81B 0.9800
O82 H82A 0.9801
O82 H82B 0.9799
O83 H83A 0.9800
O83 H83B 0.9800
O83 H84A 1.2950
O84 H84A 0.9800
O84 H84B 0.9799

loop_
_geom_hbond_atom_site_label_D
_geom_hbond_atom_site_label_H
_geom_hbond_atom_site_label_A
_geom_hbond_distance_DH
_geom_hbond_distance_HA
_geom_hbond_distance_DA
_geom_hbond_angle_DHA
_geom_hbond_site_symmetry_A
N2 H2N O41 0.98 2.06 3.020(5) 165.8 .
N11 H11N O41 0.98 2.18 3.140(5) 165.5 .
N20 H20N O38 0.98 2.15 3.109(5) 166.5 .
N29 H29N O38 0.98 2.20 3.140(6) 161.0 .
N42 H42N O3 0.98 1.87 2.808(5) 160.5 2_655
O44 H44O O10 0.980(3) 1.82(3) 2.740(5) 155(7) 4_576
N46 H46N O81 0.98 1.88 2.805(5) 155.5 .
O81 H81A O28 0.98 2.20 2.770(4) 115.8 3_676
O83 H83B O47 0.98 1.82 2.695(5) 146.4 .

loop_
_geom_torsion_atom_site_label_1
_geom_torsion_atom_site_label_2
_geom_torsion_atom_site_label_3
_geom_torsion_atom_site_label_4
_geom_torsion
C34 C1 N2 C3 121.8(5)
C1 N2 C3 O3 -2.3(8)
C1 N2 C3 C4 177.4(4)
O3 C3 C4 C9 6.5(8)
N2 C3 C4 C9 -173.2(5)
O3 C3 C4 C5 -173.5(5)
N2 C3 C4 C5 6.8(7)
C9 C4 C5 C6 3.2(8)
C3 C4 C5 C6 -176.8(5)
C4 C5 C6 C7 -3.9(8)
C4 C5 C6 C10 179.4(5)
C5 C6 C7 C8 1.9(9)
C10 C6 C7 C8 178.5(6)
C6 C7 C8 C9 0.7(11)
C7 C8 C9 C4 -1.5(11)
C5 C4 C9 C8 -0.5(9)
C3 C4 C9 C8 179.5(6)
C7 C6 C10 O10 -8.8(8)
C5 C6 C10 O10 167.7(5)
C7 C6 C10 N11 170.1(5)
C5 C6 C10 N11 -13.4(8)
O10 C10 N11 C12 -1.7(9)
C6 C10 N11 C12 179.5(5)
C10 N11 C12 C13 -114.2(6)
N11 C12 C13 C18 67.7(6)
N11 C12 C13 C14 -111.3(5)
C18 C13 C14 C15 0.2(7)
C12 C13 C14 C15 179.2(4)
C13 C14 C15 C16 1.1(7)
C14 C15 C16 C17 -2.0(7)
C14 C15 C16 C19 178.4(4)
C15 C16 C17 C18 1.7(7)
C19 C16 C17 C18 -178.7(4)
C14 C13 C18 C17 -0.5(7)
C12 C13 C18 C17 -179.5(4)
C16 C17 C18 C13 -0.5(7)
C15 C16 C19 N20 51.9(6)
C17 C16 C19 N20 -127.7(5)
C16 C19 N20 C21 -125.1(6)
C19 N20 C21 O21 1.5(9)
C19 N20 C21 C22 -179.7(5)
O21 C21 C22 C27 -1.0(9)
N20 C21 C22 C27 -179.8(5)
O21 C21 C22 C23 179.3(6)
N20 C21 C22 C23 0.5(8)
C27 C22 C23 C24 -0.2(8)
C21 C22 C23 C24 179.5(5)
C22 C23 C24 C25 0.9(8)
C22 C23 C24 C28 179.6(5)
C23 C24 C25 C26 -1.2(9)
C28 C24 C25 C26 -179.9(6)
C24 C25 C26 C27 0.8(9)
C23 C22 C27 C26 -0.1(9)
C21 C22 C27 C26 -179.8(5)
C25 C26 C27 C22 -0.2(10)
C23 C24 C28 O28 -174.5(6)
C25 C24 C28 O28 4.2(9)
C23 C24 C28 N29 8.6(8)
C25 C24 C28 N29 -172.7(5)
O28 C28 N29 C30 5.4(9)
C24 C28 N29 C30 -177.7(5)
C28 N29 C30 C31 119.5(6)
N29 C30 C31 C32 126.1(5)
N29 C30 C31 C36 -54.2(7)
C36 C31 C32 C33 -1.0(7)
C30 C31 C32 C33 178.8(5)
C31 C32 C33 C34 -0.8(8)
C32 C33 C34 C35 1.9(7)
C32 C33 C34 C1 -178.3(5)
N2 C1 C34 C33 -73.1(6)
N2 C1 C34 C35 106.7(5)
C33 C34 C35 C36 -1.2(7)
C1 C34 C35 C36 179.0(4)
C34 C35 C36 C31 -0.6(7)
C32 C31 C36 C35 1.7(7)
C30 C31 C36 C35 -178.0(5)
C72 N37 C38 O38 -174.4(4)
C65 N37 C38 O38 3.4(7)
C72 N37 C38 C39 7.2(6)
C65 N37 C38 C39 -175.1(4)
O38 C38 C39 C40 6.0(7)
N37 C38 C39 C40 -175.5(4)
C38 C39 C40 C41 -176.8(4)
C39 C40 C41 O41 -4.9(6)
C39 C40 C41 N42 174.1(4)
O41 C41 N42 C43 1.2(6)
C40 C41 N42 C43 -177.8(3)
C41 N42 C43 C44 84.4(5)
N42 C43 C44 O44 56.0(5)
N42 C43 C44 C45 -178.2(4)
O44 C44 C45 N46 58.9(6)
C43 C44 C45 N46 -64.2(6)
C44 C45 N46 C47 96.7(7)
C45 N46 C47 O47 -2.1(9)
C45 N46 C47 C48 178.6(5)
O47 C47 C48 C49 4.4(11)
N46 C47 C48 C49 -176.3(7)
C47 C48 C49 C50 177.9(7)
C48 C49 C50 O50 20.9(15)
C48 C49 C50 N51 -166.3(8)
O50 C50 N51 C59 175.6(9)
C49 C50 N51 C59 2.4(14)
O50 C50 N51 C52 -12.3(16)
C49 C50 N51 C52 174.4(10)
C50 N51 C52 C53 99.8(11)
C59 N51 C52 C53 -87.7(10)
N51 C52 C53 C58 93.2(10)
N51 C52 C53 C54 -85.3(10)
C58 C53 C54 C55 4.3(16)
C52 C53 C54 C55 -177.1(10)
C53 C54 C55 C56 -6.6(19)
C54 C55 C56 C57 5.4(17)
C55 C56 C57 C58 -2.4(17)
C54 C53 C58 C57 -1.2(15)
C52 C53 C58 C57 -179.8(10)
C56 C57 C58 C53 0.5(19)
C50 N51 C59 C64 88.6(11)
C52 N51 C59 C64 -83.8(12)
C50 N51 C59 C60 -98.1(13)
C52 N51 C59 C60 89.6(13)
C64 C59 C60 C61 -8(2)
N51 C59 C60 C61 178.8(13)
C59 C60 C61 C62 14(2)
C60 C61 C62 C63 -16(2)
C61 C62 C63 C64 12(2)
C62 C63 C64 C59 -5.2(19)
C60 C59 C64 C63 2.7(16)
N51 C59 C64 C63 176.0(9)
C38 N37 C65 C66 -110.6(5)
C72 N37 C65 C66 67.4(6)
N37 C65 C66 C67 56.2(7)
N37 C65 C66 C71 -115.3(6)
C71 C66 C67 C68 -7.3(10)
C65 C66 C67 C68 -179.0(6)
C66 C67 C68 C69 4.5(12)
C67 C68 C69 C70 -1.1(13)
C68 C69 C70 C71 0.7(14)
C69 C70 C71 C66 -3.8(13)
C67 C66 C71 C70 7.1(11)
C65 C66 C71 C70 179.0(7)
C38 N37 C72 C77 -108.6(6)
C65 N37 C72 C77 73.5(6)
C38 N37 C72 C73 72.3(6)
C65 N37 C72 C73 -105.6(6)
C77 C72 C73 C74 -0.4(9)
N37 C72 C73 C74 178.7(6)
C72 C73 C74 C75 -0.6(11)
C73 C74 C75 C76 1.2(12)
C74 C75 C76 C77 -0.7(11)
C73 C72 C77 C76 0.8(9)
N37 C72 C77 C76 -178.2(5)
C75 C76 C77 C72 -0.3(10)
